data_4020418
loop_
_publ_author_name
'Faiz Ahmed Khan'
'Jyotirmayee Dash'
'Ch. Sudheer'
'Nilam Sahu'
'Karuppasamy Parasuraman'

_publ_section_title
;
 Concise Synthesis of Novel Oxa-Bridged Compounds
;
_journal_name_full 'Journal of Organic Chemistry'
_journal_page_first 7565
_journal_page_last 7577
_journal_paper_doi 10.1021/jo0507385
_journal_volume 70
_journal_year 2005
_chemical_formula_moiety 'C21 H24 Cl2 O12'
_chemical_formula_sum 'C21 H24 Cl2 O12'
_chemical_formula_weight 539.30
_space_group_IT_number 2
_symmetry_cell_setting triclinic
_symmetry_space_group_name_Hall '-P 1'
_symmetry_space_group_name_H-M 'P -1'
_cell_angle_alpha 104.681(5)
_cell_angle_beta 90.614(5)
_cell_angle_gamma 102.133(5)
_cell_formula_units_Z 2
_cell_length_a 8.062(5)
_cell_length_b 10.868(5)
_cell_length_c 13.771(5)
_cell_measurement_temperature 293(2)
_cell_volume 1138.5(10)
_diffrn_ambient_temperature 293(2)
_exptl_crystal_density_diffrn 1.573
_cod_depositor_comments
;
The following automatic conversions were performed:
'_symmetry_cell_setting' value 'Triclinic' changed to 'triclinic'
according to '/home/saulius/struct/CIF-dictionaries/cif_core.dic'
dictionary named 'cif_core.dic' version 2.4.1 from 2010-06-29.

Automatic conversion script
Id: cif_fix_enum 1527 2010-12-29 10:47:43Z saulius 
;
_cod_database_code 4020418

loop_
_symmetry_equiv_pos_as_xyz
'x, y, z'
'-x, -y, -z'

loop_
_atom_site_label
_atom_site_type_symbol
_atom_site_fract_x
_atom_site_fract_y
_atom_site_fract_z
_atom_site_U_iso_or_equiv
_atom_site_adp_type
_atom_site_occupancy
_atom_site_symmetry_multiplicity
_atom_site_calc_flag
_atom_site_refinement_flags
_atom_site_disorder_assembly
_atom_site_disorder_group
Cl1 Cl 0.51622(10) 0.19028(9) 0.24742(7) 0.0434(3) Uani 1 1 d . . .
Cl2 Cl 0.41280(11) -0.17952(9) 0.25556(8) 0.0446(3) Uani 1 1 d . . .
O1 O 0.0720(3) 0.2688(2) 0.28554(16) 0.0315(5) Uani 1 1 d . . .
O2 O 0.2199(3) 0.1474(2) 0.04596(16) 0.0297(5) Uani 1 1 d . . .
O3 O 0.3088(3) 0.3523(2) 0.15791(17) 0.0340(6) Uani 1 1 d . . .
O4 O -0.0761(3) -0.2545(2) 0.21438(15) 0.0307(5) Uani 1 1 d . . .
O5 O 0.1451(3) -0.1448(2) 0.45531(16) 0.0301(5) Uani 1 1 d . . .
O6 O -0.3001(3) -0.3506(2) 0.32153(18) 0.0396(6) Uani 1 1 d . . .
O7 O 0.1131(3) -0.3463(2) 0.33918(17) 0.0335(5) Uani 1 1 d . . .
O8 O 0.1132(4) -0.2987(2) 0.10141(18) 0.0476(7) Uani 1 1 d . . .
O9 O -0.1862(3) 0.1620(2) 0.06080(19) 0.0419(6) Uani 1 1 d . . .
C1 C 0.1776(4) -0.0240(3) 0.2973(2) 0.0240(6) Uani 1 1 d . . .
H1 H 0.2560 0.0322 0.3536 0.029 Uiso 1 1 calc R . .
O10 O -0.1041(3) 0.3570(2) 0.17239(18) 0.0382(6) Uani 1 1 d . . .
O11 O -0.2674(3) -0.1627(2) 0.44098(18) 0.0421(6) Uani 1 1 d . . .
C2 C 0.0433(4) 0.1951(3) 0.1811(2) 0.0252(7) Uani 1 1 d . . .
C3 C 0.2260(4) 0.2232(3) 0.1430(2) 0.0252(7) Uani 1 1 d . . .
C4 C 0.2032(4) -0.1640(3) 0.2739(2) 0.0265(7) Uani 1 1 d . . .
C5 C -0.0100(4) -0.0394(3) 0.3283(2) 0.0237(6) Uani 1 1 d . . .
H5 H -0.0146 0.0116 0.3976 0.028 Uiso 1 1 calc R . .
C6 C 0.1919(4) 0.0347(3) 0.2075(2) 0.0240(6) Uani 1 1 d . . .
H6 H 0.2357 -0.0217 0.1510 0.029 Uiso 1 1 calc R . .
C7 C 0.1064(4) -0.2169(3) 0.3575(2) 0.0267(7) Uani 1 1 d . . .
O12 O 0.2911(3) 0.3158(2) 0.39896(18) 0.0480(7) Uani 1 1 d . . .
C8 C 0.0841(4) -0.2469(3) 0.1847(2) 0.0321(8) Uani 1 1 d . . .
C9 C 0.2969(4) 0.1756(3) 0.2294(2) 0.0258(7) Uani 1 1 d . . .
C10 C 0.0115(4) 0.0497(3) 0.1773(2) 0.0238(7) Uani 1 1 d . . .
H10 H -0.0270 -0.0040 0.1090 0.029 Uiso 1 1 calc R . .
C11 C -0.2226(4) -0.2301(3) 0.3692(2) 0.0273(7) Uani 1 1 d . . .
C12 C -0.0622(4) -0.1857(3) 0.3202(2) 0.0241(7) Uani 1 1 d . . .
C13 C -0.0972(4) 0.2346(3) 0.1303(2) 0.0248(7) Uani 1 1 d . . .
C14 C -0.1108(4) 0.0074(3) 0.2544(3) 0.0324(8) Uani 1 1 d . . .
H14A H -0.1570 0.0802 0.2905 0.039 Uiso 1 1 calc R . .
H14B H -0.2045 -0.0625 0.2200 0.039 Uiso 1 1 calc R . .
C15 C -0.2234(4) 0.4105(3) 0.1240(3) 0.0383(8) Uani 1 1 d . . .
H15A H -0.2109 0.3898 0.0528 0.058 Uiso 1 1 calc R . .
H15B H -0.2003 0.5034 0.1507 0.058 Uiso 1 1 calc R . .
H15C H -0.3375 0.3734 0.1366 0.058 Uiso 1 1 calc R . .
C16 C 0.2292(4) 0.2618(3) 0.3167(2) 0.0320(8) Uani 1 1 d . . .
C17 C 0.0294(5) -0.4183(3) 0.4061(3) 0.0440(9) Uani 1 1 d . . .
H17A H -0.0272 -0.3634 0.4541 0.066 Uiso 1 1 calc R . .
H17B H 0.1121 -0.4465 0.4410 0.066 Uiso 1 1 calc R . .
H17C H -0.0525 -0.4930 0.3680 0.066 Uiso 1 1 calc R . .
C18 C -0.4464(4) -0.4115(3) 0.3649(3) 0.0429(9) Uani 1 1 d . . .
H18A H -0.4287 -0.3854 0.4369 0.064 Uiso 1 1 calc R . .
H18B H -0.4629 -0.5046 0.3416 0.064 Uiso 1 1 calc R . .
H18C H -0.5453 -0.3852 0.3452 0.064 Uiso 1 1 calc R . .
C19 C 0.3787(5) 0.1455(4) 0.0018(3) 0.0466(9) Uani 1 1 d . . .
H19A H 0.4222 0.2276 -0.0129 0.070 Uiso 1 1 calc R . .
H19B H 0.3629 0.0768 -0.0593 0.070 Uiso 1 1 calc R . .
H19C H 0.4580 0.1309 0.0478 0.070 Uiso 1 1 calc R . .
C20 C 0.2595(5) 0.4216(4) 0.0901(3) 0.0498(10) Uani 1 1 d . . .
H20A H 0.1934 0.3606 0.0330 0.075 Uiso 1 1 calc R . .
H20B H 0.3594 0.4696 0.0681 0.075 Uiso 1 1 calc R . .
H20C H 0.1928 0.4809 0.1242 0.075 Uiso 1 1 calc R . .
C21 C 0.3066(5) -0.1452(4) 0.4996(3) 0.0473(9) Uani 1 1 d . . .
H21A H 0.3062 -0.2307 0.5070 0.071 Uiso 1 1 calc R . .
H21B H 0.3272 -0.0835 0.5645 0.071 Uiso 1 1 calc R . .
H21C H 0.3946 -0.1216 0.4570 0.071 Uiso 1 1 calc R . .

loop_
_atom_site_aniso_label
_atom_site_aniso_U_11
_atom_site_aniso_U_22
_atom_site_aniso_U_33
_atom_site_aniso_U_23
_atom_site_aniso_U_13
_atom_site_aniso_U_12
Cl1 0.0270(4) 0.0521(6) 0.0547(6) 0.0287(5) -0.0072(4) -0.0012(4)
Cl2 0.0396(5) 0.0543(6) 0.0554(6) 0.0299(5) 0.0179(4) 0.0244(4)
O1 0.0409(13) 0.0272(11) 0.0239(12) 0.0032(9) -0.0028(10) 0.0065(9)
O2 0.0330(12) 0.0292(12) 0.0250(12) 0.0078(10) 0.0014(9) 0.0017(9)
O3 0.0413(13) 0.0224(11) 0.0370(14) 0.0153(10) -0.0074(10) -0.0045(9)
O4 0.0404(13) 0.0295(12) 0.0190(12) 0.0042(9) 0.0012(9) 0.0030(10)
O5 0.0377(12) 0.0293(12) 0.0242(12) 0.0065(9) -0.0021(9) 0.0102(10)
O6 0.0392(13) 0.0272(12) 0.0428(15) 0.0032(11) 0.0066(11) -0.0064(10)
O7 0.0533(14) 0.0230(11) 0.0303(13) 0.0136(10) 0.0128(11) 0.0131(10)
O8 0.0723(18) 0.0433(15) 0.0272(15) 0.0067(12) 0.0149(12) 0.0149(13)
O9 0.0523(15) 0.0283(12) 0.0424(15) 0.0050(11) -0.0175(12) 0.0097(11)
C1 0.0275(15) 0.0225(15) 0.0241(16) 0.0112(13) -0.0010(12) 0.0040(12)
O10 0.0476(14) 0.0271(12) 0.0403(15) 0.0052(10) -0.0080(11) 0.0139(10)
O11 0.0523(15) 0.0312(13) 0.0366(15) 0.0042(11) 0.0192(12) 0.0005(11)
C2 0.0306(16) 0.0213(15) 0.0220(16) 0.0034(12) -0.0019(12) 0.0048(12)
C3 0.0299(16) 0.0208(15) 0.0247(17) 0.0098(13) -0.0024(13) 0.0008(12)
C4 0.0331(17) 0.0270(16) 0.0244(17) 0.0115(13) 0.0079(13) 0.0115(13)
C5 0.0269(15) 0.0213(15) 0.0240(16) 0.0091(12) 0.0032(12) 0.0039(12)
C6 0.0278(15) 0.0219(15) 0.0240(16) 0.0103(13) 0.0000(12) 0.0038(12)
C7 0.0332(16) 0.0200(15) 0.0288(18) 0.0087(13) 0.0029(13) 0.0073(12)
O12 0.0670(17) 0.0444(15) 0.0250(14) 0.0038(12) -0.0158(12) 0.0035(13)
C8 0.052(2) 0.0229(16) 0.0262(19) 0.0115(14) 0.0104(15) 0.0110(14)
C9 0.0253(15) 0.0253(16) 0.0280(17) 0.0145(13) -0.0053(13) -0.0004(12)
C10 0.0246(15) 0.0232(15) 0.0250(17) 0.0109(13) 0.0000(12) 0.0030(12)
C11 0.0332(17) 0.0213(16) 0.0290(18) 0.0109(14) -0.0012(14) 0.0046(13)
C12 0.0325(16) 0.0221(15) 0.0174(15) 0.0060(12) 0.0022(12) 0.0043(12)
C13 0.0313(16) 0.0217(15) 0.0237(17) 0.0102(13) 0.0032(13) 0.0056(13)
C14 0.0276(16) 0.0338(18) 0.044(2) 0.0241(16) 0.0036(14) 0.0070(13)
C15 0.044(2) 0.0302(18) 0.047(2) 0.0135(16) 0.0005(16) 0.0176(15)
C16 0.0432(19) 0.0214(16) 0.0294(19) 0.0124(14) -0.0078(15) -0.0037(13)
C17 0.063(2) 0.0327(19) 0.046(2) 0.0260(17) 0.0133(18) 0.0119(17)
C18 0.040(2) 0.0350(19) 0.048(2) 0.0146(17) 0.0055(17) -0.0083(15)
C19 0.0371(19) 0.054(2) 0.043(2) 0.0051(18) 0.0103(16) 0.0049(17)
C20 0.057(2) 0.036(2) 0.064(3) 0.033(2) -0.007(2) 0.0032(17)
C21 0.044(2) 0.058(2) 0.039(2) 0.0078(18) -0.0093(17) 0.0154(18)

loop_
_geom_bond_atom_site_label_1
_geom_bond_atom_site_label_2
_geom_bond_distance
_geom_bond_site_symmetry_2
_geom_bond_publ_flag
Cl1 C9 1.750(3) . ?
Cl2 C4 1.748(3) . ?
O1 C16 1.357(4) . ?
O1 C2 1.447(4) . ?
O2 C3 1.375(4) . ?
O2 C19 1.425(4) . ?
O3 C3 1.383(4) . ?
O3 C20 1.439(4) . ?
O4 C8 1.352(4) . ?
O4 C12 1.450(4) . ?
O5 C7 1.370(4) . ?
O5 C21 1.433(4) . ?
O6 C11 1.322(4) . ?
O6 C18 1.440(4) . ?
O7 C7 1.378(4) . ?
O7 C17 1.441(4) . ?
O8 C8 1.192(4) . ?
O9 C13 1.192(4) . ?
C1 C6 1.524(4) . ?
C1 C4 1.531(4) . ?
C1 C5 1.562(4) . ?
O10 C13 1.322(4) . ?
O10 C15 1.457(4) . ?
O11 C11 1.182(4) . ?
C2 C13 1.515(4) . ?
C2 C10 1.534(4) . ?
C2 C3 1.564(4) . ?
C3 C9 1.560(4) . ?
C4 C8 1.514(5) . ?
C4 C7 1.559(4) . ?
C5 C12 1.532(4) . ?
C5 C14 1.541(4) . ?
C6 C9 1.539(4) . ?
C6 C10 1.561(4) . ?
C7 C12 1.579(4) . ?
O12 C16 1.186(4) . ?
C9 C16 1.509(5) . ?
C10 C14 1.546(4) . ?
C11 C12 1.510(4) . ?
